data_7232683
loop_
_publ_author_name
'Bendzi\'nska-Berus, Wioletta'
'Jelecki, Maciej'
'Kwit, Marcin'
'Rychlewska, Urszula'

_publ_section_title
;
 Transfer of chirality in N-triphenylacetylamino acids and chiral
 derivatives of N-triphenylacetyl Gly--Gly dipeptide and control of their
 assembly with steric constraints
;
_journal_issue 22
_journal_name_full CrystEngComm
_journal_page_first 3420
_journal_paper_doi 10.1039/C9CE00429G
_journal_volume 21
_journal_year 2019
_chemical_formula_moiety 'C22 H19 N O3'
_chemical_formula_sum 'C22 H19 N O3'
_chemical_formula_weight 345.38
_chemical_name_systematic N-(triphenylacetyl)glycine
_space_group_crystal_system triclinic
_space_group_IT_number 2
_space_group_name_Hall '-P 1'
_space_group_name_H-M_alt 'P -1'
_symmetry_space_group_name_Hall '-P 1'
_symmetry_space_group_name_H-M 'P -1'
_atom_sites_solution_hydrogens mixed
_atom_sites_solution_primary direct
_atom_sites_solution_secondary difmap
_audit_creation_method SHELXL-2014/7
_audit_update_record
;
2019-03-05 deposited with the CCDC.    2019-04-23 downloaded from the CCDC.
;
_cell_angle_alpha 95.594(2)
_cell_angle_beta 91.2220(10)
_cell_angle_gamma 92.512(2)
_cell_formula_units_Z 4
_cell_length_a 8.95680(10)
_cell_length_b 10.4462(2)
_cell_length_c 19.2221(3)
_cell_measurement_reflns_used 28694
_cell_measurement_temperature 294(2)
_cell_measurement_theta_max 76.1770
_cell_measurement_theta_min 2.2810
_cell_volume 1787.63(5)
_computing_cell_refinement
;
CrysAlisPro, Agilent Technologies (2014)
;
_computing_data_collection
;
CrysAlisPro, Agilent Technologies (2014)
;
_computing_data_reduction
;
CrysAlisPro, Agilent Technologies (2014)
;
_computing_molecular_graphics 'Mercury (Bruno, et al. 2002)'
_computing_structure_refinement 'SHELXL-2014/7 (Sheldrick, 2015)'
_computing_structure_solution 'SHELXT (Sheldrick, 2015)'
_diffrn_ambient_temperature 294(2)
_diffrn_detector_area_resol_mean 10.5357
_diffrn_measured_fraction_theta_full 1.000
_diffrn_measured_fraction_theta_max 1.000
_diffrn_measurement_device_type 'SuperNova, Atlas detector'
_diffrn_measurement_method '\w scans'
_diffrn_radiation_type CuK\a
_diffrn_radiation_wavelength 1.54178
_diffrn_reflns_av_R_equivalents 0.0483
_diffrn_reflns_av_unetI/netI 0.0270
_diffrn_reflns_Laue_measured_fraction_full 1.000
_diffrn_reflns_Laue_measured_fraction_max 1.000
_diffrn_reflns_limit_h_max 10
_diffrn_reflns_limit_h_min -10
_diffrn_reflns_limit_k_max 12
_diffrn_reflns_limit_k_min -11
_diffrn_reflns_limit_l_max 22
_diffrn_reflns_limit_l_min -22
_diffrn_reflns_number 38100
_diffrn_reflns_point_group_measured_fraction_full 1.000
_diffrn_reflns_point_group_measured_fraction_max 1.000
_diffrn_reflns_theta_full 66.594
_diffrn_reflns_theta_max 66.594
_diffrn_reflns_theta_min 4.624
_diffrn_source 'sealed X-ray tube'
_exptl_absorpt_coefficient_mu 0.688
_exptl_absorpt_correction_T_max 1.00000
_exptl_absorpt_correction_T_min 0.74021
_exptl_absorpt_correction_type multi-scan
_exptl_absorpt_process_details
;
CrysAlisPro, Agilent Technologies,
Version 1.171.37.33 Empirical absorption correction using spherical harmonics,
implemented in SCALE3 ABSPACK scaling algorithm, 2014.
;
_exptl_crystal_colour colourless
_exptl_crystal_density_diffrn 1.283
_exptl_crystal_description needle
_exptl_crystal_F_000 728
_exptl_crystal_size_max 0.600
_exptl_crystal_size_mid 0.080
_exptl_crystal_size_min 0.080
_refine_diff_density_max 0.281
_refine_diff_density_min -0.252
_refine_diff_density_rms 0.035
_refine_ls_extinction_coef 0.0043(4)
_refine_ls_extinction_expression Fc^*^=kFc[1+0.001xFc^2^\l^3^/sin(2\q)]^-1/4^
_refine_ls_extinction_method 'SHELXL-2014/7 (Sheldrick, 2015)'
_refine_ls_goodness_of_fit_ref 1.038
_refine_ls_hydrogen_treatment mixed
_refine_ls_matrix_type full
_refine_ls_number_parameters 471
_refine_ls_number_reflns 6312
_refine_ls_number_restraints 0
_refine_ls_restrained_S_all 1.038
_refine_ls_R_factor_all 0.0450
_refine_ls_R_factor_gt 0.0434
_refine_ls_shift/su_max 0.000
_refine_ls_shift/su_mean 0.000
_refine_ls_structure_factor_coef Fsqd
_refine_ls_weighting_details 'w=1/[\s^2^(Fo^2^)+(0.0596P)^2^+0.4392P] where P=(Fo^2^+2Fc^2^)/3'
_refine_ls_weighting_scheme calc
_refine_ls_wR_factor_gt 0.1167
_refine_ls_wR_factor_ref 0.1185
_reflns_Friedel_coverage 0.000
_reflns_number_gt 5972
_reflns_number_total 6312
_reflns_threshold_expression 'I > 2\s(I)'
_cod_data_source_file c9ce00429g2.cif
_cod_data_source_block 1
_cod_depositor_comments 'Adding full bibliography for 7232683--7232694.cif.'
_cod_database_code 7232683
_shelx_shelxl_version_number 2014/7
_shelx_space_group_comment
;
The symmetry employed for this shelxl refinement is uniquely defined
by the following loop, which should always be used as a source of
symmetry information in preference to the above space-group names.
They are only intended as comments.
;
_shelx_estimated_absorpt_t_min 0.683
_shelx_estimated_absorpt_t_max 0.947

loop_
_space_group_symop_operation_xyz
'x, y, z'
'-x, -y, -z'

loop_
_atom_site_label
_atom_site_type_symbol
_atom_site_fract_x
_atom_site_fract_y
_atom_site_fract_z
_atom_site_U_iso_or_equiv
_atom_site_adp_type
_atom_site_occupancy
_atom_site_site_symmetry_order
_atom_site_calc_flag
_atom_site_refinement_flags_posn
_atom_site_refinement_flags_adp
C1A C 0.68088(14) 0.35992(13) 0.39524(7) 0.0403(3) Uani 1 1 d . .
O1A O 0.81371(11) 0.38228(11) 0.38383(6) 0.0543(3) Uani 1 1 d . .
N1A N 0.57446(13) 0.43236(12) 0.37364(7) 0.0505(3) Uani 1 1 d . .
H1A H 0.484307 0.415794 0.385729 0.061 Uiso 1 1 calc R U
C2A C 0.60071(17) 0.53745(15) 0.33105(8) 0.0531(4) Uani 1 1 d . .
H2A2 H 0.701846 0.536227 0.314007 0.064 Uiso 1 1 calc R U
H2A1 H 0.589404 0.618901 0.358843 0.064 Uiso 1 1 calc R U
C3A C 0.49135(17) 0.52411(15) 0.27072(8) 0.0517(4) Uani 1 1 d . .
O2A O 0.4029(2) 0.43528(14) 0.25866(9) 0.1007(6) Uani 1 1 d . .
O3A O 0.50050(13) 0.62324(12) 0.23378(6) 0.0680(3) Uani 1 1 d . .
H3A H 0.424306 0.615439 0.202219 0.082 Uiso 1 1 d R U
C10A C 0.63077(14) 0.24261(12) 0.43518(7) 0.0383(3) Uani 1 1 d . .
C11A C 0.69116(14) 0.26351(12) 0.51183(7) 0.0392(3) Uani 1 1 d . .
C12A C 0.81865(16) 0.33873(15) 0.53221(8) 0.0508(3) Uani 1 1 d . .
H12A H 0.869355 0.382458 0.499317 0.061 Uiso 1 1 calc R U
C13A C 0.8719(2) 0.34989(18) 0.60097(9) 0.0651(4) Uani 1 1 d . .
H13A H 0.957577 0.401154 0.613624 0.078 Uiso 1 1 calc R U
C14A C 0.7995(2) 0.28600(17) 0.65050(8) 0.0618(4) Uani 1 1 d . .
H14A H 0.835235 0.294063 0.696578 0.074 Uiso 1 1 calc R U
C15A C 0.6736(2) 0.21003(16) 0.63112(8) 0.0579(4) Uani 1 1 d . .
H15A H 0.624047 0.165985 0.664228 0.070 Uiso 1 1 calc R U
C16A C 0.62001(18) 0.19860(14) 0.56259(8) 0.0504(3) Uani 1 1 d . .
H16A H 0.534813 0.146550 0.550257 0.061 Uiso 1 1 calc R U
C21A C 0.70126(14) 0.12471(13) 0.39572(7) 0.0413(3) Uani 1 1 d . .
C22A C 0.70081(18) 0.11173(17) 0.32286(8) 0.0575(4) Uani 1 1 d . .
H22A H 0.660543 0.175356 0.298539 0.069 Uiso 1 1 calc R U
C23A C 0.7592(2) 0.0059(2) 0.28621(9) 0.0717(5) Uani 1 1 d . .
H23A H 0.757487 -0.001216 0.237594 0.086 Uiso 1 1 calc R U
C24A C 0.8198(2) -0.08900(19) 0.32099(10) 0.0759(5) Uani 1 1 d . .
H24A H 0.858455 -0.160535 0.296271 0.091 Uiso 1 1 calc R U
C25A C 0.8224(2) -0.07686(17) 0.39255(10) 0.0714(5) Uani 1 1 d . .
H25A H 0.864506 -0.140143 0.416508 0.086 Uiso 1 1 calc R U
C26A C 0.76303(18) 0.02881(15) 0.42982(8) 0.0527(4) Uani 1 1 d . .
H26A H 0.764939 0.034971 0.478423 0.063 Uiso 1 1 calc R U
C31A C 0.45823(14) 0.22682(12) 0.43463(7) 0.0399(3) Uani 1 1 d . .
C32A C 0.37679(16) 0.31621(14) 0.47548(8) 0.0494(3) Uani 1 1 d . .
H32A H 0.427498 0.380989 0.504553 0.059 Uiso 1 1 calc R U
C33A C 0.22264(18) 0.30970(16) 0.47329(10) 0.0612(4) Uani 1 1 d . .
H33A H 0.170608 0.370433 0.500504 0.073 Uiso 1 1 calc R U
C34A C 0.14498(17) 0.21373(18) 0.43103(10) 0.0652(5) Uani 1 1 d . .
H34A H 0.041028 0.210004 0.429197 0.078 Uiso 1 1 calc R U
C35A C 0.22300(18) 0.12407(18) 0.39183(9) 0.0620(4) Uani 1 1 d . .
H35A H 0.171419 0.058258 0.363847 0.074 Uiso 1 1 calc R U
C36A C 0.37854(16) 0.13030(15) 0.39339(8) 0.0496(3) Uani 1 1 d . .
H36A H 0.429611 0.068693 0.366318 0.059 Uiso 1 1 calc R U
C1B C 0.15630(15) 0.64547(13) 0.11930(7) 0.0435(3) Uani 1 1 d . .
O1B O 0.28298(15) 0.64173(14) 0.14325(9) 0.0912(5) Uani 1 1 d . .
N1B N 0.05607(14) 0.54986(11) 0.12368(7) 0.0500(3) Uani 1 1 d . .
H1B H -0.024721 0.548130 0.098549 0.076(6) Uiso 1 1 calc R .
C2B C 0.0754(2) 0.44830(15) 0.16848(9) 0.0573(4) Uani 1 1 d . .
H2B1 H 0.179784 0.447271 0.182772 0.069 Uiso 1 1 calc R U
H2B2 H 0.047610 0.365960 0.142651 0.069 Uiso 1 1 calc R U
C3B C -0.01843(16) 0.46647(13) 0.23221(8) 0.0471(3) Uani 1 1 d . .
O2B O -0.08800(15) 0.56025(12) 0.24666(6) 0.0691(3) Uani 1 1 d . .
O3B O -0.01240(15) 0.36890(11) 0.27022(6) 0.0686(3) Uani 1 1 d . .
H3B H -0.069554 0.382685 0.306670 0.082 Uiso 1 1 d R U
C10B C 0.11332(13) 0.76076(12) 0.07832(6) 0.0364(3) Uani 1 1 d . .
C11B C 0.20268(13) 0.75052(13) 0.01027(6) 0.0378(3) Uani 1 1 d . .
C12B C 0.23936(15) 0.63258(14) -0.02269(8) 0.0487(3) Uani 1 1 d . .
H12B H 0.214638 0.557576 -0.002301 0.058 Uiso 1 1 calc R U
C13B C 0.31272(19) 0.62504(18) -0.08591(9) 0.0633(4) Uani 1 1 d . .
H13B H 0.336369 0.545146 -0.107466 0.076 Uiso 1 1 calc R U
C14B C 0.3504(2) 0.73459(19) -0.11664(9) 0.0664(5) Uani 1 1 d . .
H14B H 0.399599 0.729375 -0.158863 0.080 Uiso 1 1 calc R U
C15B C 0.3148(2) 0.85185(18) -0.08458(9) 0.0637(4) Uani 1 1 d . .
H15B H 0.340110 0.926493 -0.105197 0.076 Uiso 1 1 calc R U
C16B C 0.24144(17) 0.86008(15) -0.02161(8) 0.0509(3) Uani 1 1 d . .
H16B H 0.217915 0.940348 -0.000496 0.061 Uiso 1 1 calc R U
C21B C -0.05605(13) 0.75679(12) 0.06100(7) 0.0378(3) Uani 1 1 d . .
C22B C -0.15878(15) 0.75155(14) 0.11458(8) 0.0467(3) Uani 1 1 d . .
H22B H -0.124230 0.748744 0.160350 0.056 Uiso 1 1 calc R U
C23B C -0.31081(16) 0.75049(17) 0.10053(9) 0.0586(4) Uani 1 1 d . .
H23B H -0.377419 0.746380 0.136788 0.070 Uiso 1 1 calc R U
C24B C -0.36437(17) 0.75549(19) 0.03321(10) 0.0670(5) Uani 1 1 d . .
H24B H -0.466746 0.753853 0.023782 0.080 Uiso 1 1 calc R U
C25B C -0.26484(18) 0.7629(2) -0.01999(9) 0.0667(5) Uani 1 1 d . .
H25B H -0.300081 0.767438 -0.065506 0.080 Uiso 1 1 calc R U
C26B C -0.11231(16) 0.76369(16) -0.00602(7) 0.0505(3) Uani 1 1 d . .
H26B H -0.046424 0.768969 -0.042488 0.061 Uiso 1 1 calc R U
C31B C 0.16095(14) 0.88727(13) 0.12422(6) 0.0403(3) Uani 1 1 d . .
C32B C 0.30843(18) 0.91190(17) 0.14662(9) 0.0621(4) Uani 1 1 d . .
H32B H 0.379215 0.852115 0.133697 0.074 Uiso 1 1 calc R U
C33B C 0.3523(2) 1.0239(2) 0.18789(11) 0.0769(5) Uani 1 1 d . .
H33B H 0.451850 1.037812 0.202519 0.092 Uiso 1 1 calc R U
C34B C 0.2510(3) 1.11446(18) 0.20747(9) 0.0735(5) Uani 1 1 d . .
H34B H 0.280287 1.188641 0.236103 0.088 Uiso 1 1 calc R U
C35B C 0.1070(2) 1.09336(16) 0.18408(10) 0.0707(5) Uani 1 1 d . .
H35B H 0.037568 1.154873 0.196128 0.085 Uiso 1 1 calc R U
C36B C 0.06136(18) 0.98150(14) 0.14247(9) 0.0546(4) Uani 1 1 d . .
H36B H -0.037640 0.969921 0.126684 0.065 Uiso 1 1 calc R U

loop_
_atom_site_aniso_label
_atom_site_aniso_U_11
_atom_site_aniso_U_22
_atom_site_aniso_U_33
_atom_site_aniso_U_23
_atom_site_aniso_U_13
_atom_site_aniso_U_12
C1A 0.0381(7) 0.0465(7) 0.0370(6) 0.0088(5) 0.0011(5) -0.0010(5)
O1A 0.0394(5) 0.0684(7) 0.0591(6) 0.0271(5) 0.0053(4) -0.0026(5)
N1A 0.0405(6) 0.0580(7) 0.0571(7) 0.0265(6) 0.0035(5) 0.0017(5)
C2A 0.0486(8) 0.0561(9) 0.0585(9) 0.0255(7) 0.0021(6) 0.0019(6)
C3A 0.0522(8) 0.0560(9) 0.0496(8) 0.0165(7) 0.0052(6) 0.0071(7)
O2A 0.1282(13) 0.0749(9) 0.0987(11) 0.0357(8) -0.0551(10) -0.0304(9)
O3A 0.0572(6) 0.0853(8) 0.0677(7) 0.0431(6) -0.0056(5) -0.0021(6)
C10A 0.0371(6) 0.0407(7) 0.0378(7) 0.0077(5) 0.0029(5) 0.0004(5)
C11A 0.0418(7) 0.0379(6) 0.0383(7) 0.0043(5) 0.0028(5) 0.0051(5)
C12A 0.0495(8) 0.0561(8) 0.0460(8) 0.0035(6) 0.0016(6) -0.0038(6)
C13A 0.0622(10) 0.0770(11) 0.0524(9) -0.0038(8) -0.0080(7) -0.0106(8)
C14A 0.0751(11) 0.0683(10) 0.0405(8) -0.0018(7) -0.0073(7) 0.0070(8)
C15A 0.0782(11) 0.0565(9) 0.0407(8) 0.0108(6) 0.0056(7) 0.0057(8)
C16A 0.0576(8) 0.0507(8) 0.0435(7) 0.0097(6) 0.0016(6) -0.0043(6)
C21A 0.0365(6) 0.0461(7) 0.0413(7) 0.0044(5) 0.0051(5) -0.0004(5)
C22A 0.0608(9) 0.0690(10) 0.0432(8) 0.0039(7) 0.0031(7) 0.0129(8)
C23A 0.0799(12) 0.0870(13) 0.0468(9) -0.0076(8) 0.0112(8) 0.0161(10)
C24A 0.0883(13) 0.0693(11) 0.0695(12) -0.0091(9) 0.0201(10) 0.0234(10)
C25A 0.0891(13) 0.0564(10) 0.0717(11) 0.0102(8) 0.0155(9) 0.0242(9)
C26A 0.0620(9) 0.0502(8) 0.0476(8) 0.0088(6) 0.0096(7) 0.0089(7)
C31A 0.0378(7) 0.0427(7) 0.0407(7) 0.0116(5) 0.0042(5) -0.0005(5)
C32A 0.0469(8) 0.0474(8) 0.0543(8) 0.0069(6) 0.0096(6) 0.0008(6)
C33A 0.0478(8) 0.0591(9) 0.0796(11) 0.0146(8) 0.0183(8) 0.0100(7)
C34A 0.0359(7) 0.0773(11) 0.0854(12) 0.0234(9) 0.0045(7) 0.0007(7)
C35A 0.0457(8) 0.0710(11) 0.0680(10) 0.0084(8) -0.0038(7) -0.0121(7)
C36A 0.0443(7) 0.0529(8) 0.0508(8) 0.0041(6) 0.0023(6) -0.0038(6)
C1B 0.0450(7) 0.0480(7) 0.0384(7) 0.0082(6) 0.0003(5) 0.0025(6)
O1B 0.0681(8) 0.0876(9) 0.1237(12) 0.0572(9) -0.0434(8) -0.0122(7)
N1B 0.0501(7) 0.0462(7) 0.0564(7) 0.0164(5) 0.0082(6) 0.0026(5)
C2B 0.0717(10) 0.0440(8) 0.0598(9) 0.0160(7) 0.0207(8) 0.0096(7)
C3B 0.0524(8) 0.0416(7) 0.0474(8) 0.0067(6) 0.0053(6) -0.0020(6)
O2B 0.0842(8) 0.0662(7) 0.0621(7) 0.0183(6) 0.0252(6) 0.0255(6)
O3B 0.0948(9) 0.0521(6) 0.0635(7) 0.0199(5) 0.0307(6) 0.0115(6)
C10B 0.0342(6) 0.0407(7) 0.0346(6) 0.0053(5) 0.0024(5) 0.0006(5)
C11B 0.0293(6) 0.0476(7) 0.0366(6) 0.0048(5) 0.0010(5) 0.0015(5)
C12B 0.0443(7) 0.0487(8) 0.0518(8) -0.0016(6) 0.0103(6) -0.0041(6)
C13B 0.0603(9) 0.0660(10) 0.0600(10) -0.0138(8) 0.0193(8) -0.0022(8)
C14B 0.0627(10) 0.0895(13) 0.0465(8) 0.0029(8) 0.0204(7) -0.0005(9)
C15B 0.0686(10) 0.0733(11) 0.0534(9) 0.0230(8) 0.0188(8) 0.0045(8)
C16B 0.0551(8) 0.0522(8) 0.0481(8) 0.0129(6) 0.0120(6) 0.0088(6)
C21B 0.0344(6) 0.0383(6) 0.0410(7) 0.0051(5) 0.0032(5) 0.0000(5)
C22B 0.0417(7) 0.0545(8) 0.0461(7) 0.0126(6) 0.0084(6) 0.0055(6)
C23B 0.0397(7) 0.0684(10) 0.0711(10) 0.0190(8) 0.0175(7) 0.0051(7)
C24B 0.0329(7) 0.0888(13) 0.0798(12) 0.0123(10) -0.0016(7) 0.0004(7)
C25B 0.0438(8) 0.1013(14) 0.0546(9) 0.0063(9) -0.0081(7) 0.0049(8)
C26B 0.0407(7) 0.0693(10) 0.0414(7) 0.0053(7) 0.0016(6) 0.0027(6)
C31B 0.0423(7) 0.0442(7) 0.0343(6) 0.0044(5) 0.0052(5) -0.0030(5)
C32B 0.0471(8) 0.0657(10) 0.0696(10) -0.0082(8) -0.0035(7) -0.0049(7)
C33B 0.0722(12) 0.0801(13) 0.0729(12) -0.0042(10) -0.0140(9) -0.0256(10)
C34B 0.1098(16) 0.0550(10) 0.0513(9) -0.0063(8) 0.0062(9) -0.0243(10)
C35B 0.0928(14) 0.0441(9) 0.0735(11) -0.0044(8) 0.0185(10) -0.0001(9)
C36B 0.0558(9) 0.0442(8) 0.0634(9) 0.0024(7) 0.0059(7) 0.0026(6)

loop_
_atom_type_symbol
_atom_type_description
_atom_type_scat_dispersion_real
_atom_type_scat_dispersion_imag
_atom_type_scat_source
C C 0.0181 0.0091 'International Tables Vol C Tables 4.2.6.8 and 6.1.1.4'
H H 0.0000 0.0000 'International Tables Vol C Tables 4.2.6.8 and 6.1.1.4'
N N 0.0311 0.0180 'International Tables Vol C Tables 4.2.6.8 and 6.1.1.4'
O O 0.0492 0.0322 'International Tables Vol C Tables 4.2.6.8 and 6.1.1.4'

loop_
_geom_angle_atom_site_label_1
_geom_angle_atom_site_label_2
_geom_angle_atom_site_label_3
_geom_angle
O1A C1A N1A 121.95(12)
O1A C1A C10A 120.81(12)
N1A C1A C10A 117.24(11)
C1A N1A C2A 124.06(12)
C1A N1A H1A 118.0
C2A N1A H1A 118.0
N1A C2A C3A 109.37(13)
N1A C2A H2A2 109.8
C3A C2A H2A2 109.8
N1A C2A H2A1 109.8
C3A C2A H2A1 109.8
H2A2 C2A H2A1 108.2
O2A C3A O3A 123.90(15)
O2A C3A C2A 123.94(14)
O3A C3A C2A 112.13(14)
C3A O3A H3A 108.2
C31A C10A C21A 111.61(10)
C31A C10A C11A 109.39(10)
C21A C10A C11A 110.48(10)
C31A C10A C1A 110.27(10)
C21A C10A C1A 105.26(10)
C11A C10A C1A 109.76(10)
C12A C11A C16A 117.51(13)
C12A C11A C10A 123.19(12)
C16A C11A C10A 119.20(12)
C11A C12A C13A 121.01(14)
C11A C12A H12A 119.5
C13A C12A H12A 119.5
C14A C13A C12A 120.67(16)
C14A C13A H13A 119.7
C12A C13A H13A 119.7
C13A C14A C15A 119.14(15)
C13A C14A H14A 120.4
C15A C14A H14A 120.4
C14A C15A C16A 120.40(15)
C14A C15A H15A 119.8
C16A C15A H15A 119.8
C15A C16A C11A 121.26(14)
C15A C16A H16A 119.4
C11A C16A H16A 119.4
C26A C21A C22A 117.69(13)
C26A C21A C10A 122.54(12)
C22A C21A C10A 119.76(12)
C23A C22A C21A 121.05(16)
C23A C22A H22A 119.5
C21A C22A H22A 119.5
C24A C23A C22A 120.51(16)
C24A C23A H23A 119.7
C22A C23A H23A 119.7
C25A C24A C23A 119.09(16)
C25A C24A H24A 120.5
C23A C24A H24A 120.5
C24A C25A C26A 120.79(17)
C24A C25A H25A 119.6
C26A C25A H25A 119.6
C21A C26A C25A 120.88(15)
C21A C26A H26A 119.6
C25A C26A H26A 119.6
C36A C31A C32A 117.61(13)
C36A C31A C10A 122.98(12)
C32A C31A C10A 119.36(12)
C33A C32A C31A 121.06(14)
C33A C32A H32A 119.5
C31A C32A H32A 119.5
C32A C33A C34A 120.50(15)
C32A C33A H33A 119.7
C34A C33A H33A 119.7
C35A C34A C33A 119.14(14)
C35A C34A H34A 120.4
C33A C34A H34A 120.4
C34A C35A C36A 120.76(16)
C34A C35A H35A 119.6
C36A C35A H35A 119.6
C31A C36A C35A 120.91(15)
C31A C36A H36A 119.5
C35A C36A H36A 119.5
O1B C1B N1B 121.40(14)
O1B C1B C10B 119.68(12)
N1B C1B C10B 118.80(12)
C1B N1B C2B 123.39(14)
C1B N1B H1B 118.3
C2B N1B H1B 118.3
N1B C2B C3B 111.36(12)
N1B C2B H2B1 109.4
C3B C2B H2B1 109.4
N1B C2B H2B2 109.4
C3B C2B H2B2 109.4
H2B1 C2B H2B2 108.0
O2B C3B O3B 124.58(14)
O2B C3B C2B 123.42(13)
O3B C3B C2B 111.99(13)
C3B O3B H3B 109.2
C21B C10B C11B 110.23(10)
C21B C10B C31B 110.22(10)
C11B C10B C31B 110.07(10)
C21B C10B C1B 111.52(10)
C11B C10B C1B 106.82(10)
C31B C10B C1B 107.90(10)
C16B C11B C12B 117.97(12)
C16B C11B C10B 120.26(12)
C12B C11B C10B 121.68(12)
C11B C12B C13B 120.78(14)
C11B C12B H12B 119.6
C13B C12B H12B 119.6
C14B C13B C12B 120.42(15)
C14B C13B H13B 119.8
C12B C13B H13B 119.8
C15B C14B C13B 119.39(14)
C15B C14B H14B 120.3
C13B C14B H14B 120.3
C14B C15B C16B 120.50(15)
C14B C15B H15B 119.8
C16B C15B H15B 119.8
C11B C16B C15B 120.94(15)
C11B C16B H16B 119.5
C15B C16B H16B 119.5
C26B C21B C22B 117.51(12)
C26B C21B C10B 122.46(11)
C22B C21B C10B 119.97(11)
C23B C22B C21B 121.01(14)
C23B C22B H22B 119.5
C21B C22B H22B 119.5
C24B C23B C22B 120.46(14)
C24B C23B H23B 119.8
C22B C23B H23B 119.8
C25B C24B C23B 119.33(14)
C25B C24B H24B 120.3
C23B C24B H24B 120.3
C24B C25B C26B 120.29(15)
C24B C25B H25B 119.9
C26B C25B H25B 119.9
C21B C26B C25B 121.38(14)
C21B C26B H26B 119.3
C25B C26B H26B 119.3
C36B C31B C32B 117.10(14)
C36B C31B C10B 122.28(12)
C32B C31B C10B 120.59(12)
C33B C32B C31B 121.22(17)
C33B C32B H32B 119.4
C31B C32B H32B 119.4
C34B C33B C32B 120.90(18)
C34B C33B H33B 119.6
C32B C33B H33B 119.6
C35B C34B C33B 118.48(16)
C35B C34B H34B 120.8
C33B C34B H34B 120.8
C34B C35B C36B 121.23(17)
C34B C35B H35B 119.4
C36B C35B H35B 119.4
C31B C36B C35B 121.00(16)
C31B C36B H36B 119.5
C35B C36B H36B 119.5

loop_
_geom_bond_atom_site_label_1
_geom_bond_atom_site_label_2
_geom_bond_distance
C1A O1A 1.2308(16)
C1A N1A 1.3271(18)
C1A C10A 1.5629(17)
N1A C2A 1.4462(18)
N1A H1A 0.8600
C2A C3A 1.494(2)
C2A H2A2 0.9700
C2A H2A1 0.9700
C3A O2A 1.195(2)
C3A O3A 1.3121(18)
O3A H3A 0.8990
C10A C31A 1.5467(17)
C10A C21A 1.5483(18)
C10A C11A 1.5504(18)
C11A C12A 1.385(2)
C11A C16A 1.3912(19)
C12A C13A 1.388(2)
C12A H12A 0.9300
C13A C14A 1.373(3)
C13A H13A 0.9300
C14A C15A 1.373(2)
C14A H14A 0.9300
C15A C16A 1.385(2)
C15A H15A 0.9300
C16A H16A 0.9300
C21A C26A 1.379(2)
C21A C22A 1.394(2)
C22A C23A 1.381(2)
C22A H22A 0.9300
C23A C24A 1.372(3)
C23A H23A 0.9300
C24A C25A 1.369(3)
C24A H24A 0.9300
C25A C26A 1.389(2)
C25A H25A 0.9300
C26A H26A 0.9300
C31A C36A 1.383(2)
C31A C32A 1.401(2)
C32A C33A 1.379(2)
C32A H32A 0.9300
C33A C34A 1.380(3)
C33A H33A 0.9300
C34A C35A 1.370(3)
C34A H34A 0.9300
C35A C36A 1.391(2)
C35A H35A 0.9300
C36A H36A 0.9300
C1B O1B 1.2190(18)
C1B N1B 1.3235(18)
C1B C10B 1.5594(18)
N1B C2B 1.4439(19)
N1B H1B 0.8600
C2B C3B 1.502(2)
C2B H2B1 0.9700
C2B H2B2 0.9700
C3B O2B 1.1971(18)
C3B O3B 1.3130(18)
O3B H3B 0.8808
C10B C21B 1.5440(17)
C10B C11B 1.5454(17)
C10B C31B 1.5536(18)
C11B C16B 1.385(2)
C11B C12B 1.3854(19)
C12B C13B 1.391(2)
C12B H12B 0.9300
C13B C14B 1.371(3)
C13B H13B 0.9300
C14B C15B 1.370(3)
C14B H14B 0.9300
C15B C16B 1.387(2)
C15B H15B 0.9300
C16B H16B 0.9300
C21B C26B 1.3830(19)
C21B C22B 1.3990(18)
C22B C23B 1.382(2)
C22B H22B 0.9300
C23B C24B 1.377(2)
C23B H23B 0.9300
C24B C25B 1.377(2)
C24B H24B 0.9300
C25B C26B 1.386(2)
C25B H25B 0.9300
C26B H26B 0.9300
C31B C36B 1.382(2)
C31B C32B 1.386(2)
C32B C33B 1.385(2)
C32B H32B 0.9300
C33B C34B 1.371(3)
C33B H33B 0.9300
C34B C35B 1.359(3)
C34B H34B 0.9300
C35B C36B 1.391(2)
C35B H35B 0.9300
C36B H36B 0.9300

loop_
_geom_torsion_atom_site_label_1
_geom_torsion_atom_site_label_2
_geom_torsion_atom_site_label_3
_geom_torsion_atom_site_label_4
_geom_torsion
O1A C1A N1A C2A 4.5(2)
C10A C1A N1A C2A -174.59(13)
C1A N1A C2A C3A 130.95(15)
N1A C2A C3A O2A -3.9(2)
N1A C2A C3A O3A 174.04(13)
O1A C1A C10A C31A -173.17(12)
N1A C1A C10A C31A 5.95(17)
O1A C1A C10A C21A -52.66(16)
N1A C1A C10A C21A 126.46(13)
O1A C1A C10A C11A 66.25(16)
N1A C1A C10A C11A -114.62(13)
C31A C10A C11A C12A -147.61(13)
C21A C10A C11A C12A 89.15(15)
C1A C10A C11A C12A -26.50(17)
C31A C10A C11A C16A 36.11(16)
C21A C10A C11A C16A -87.13(14)
C1A C10A C11A C16A 157.22(12)
C16A C11A C12A C13A -0.8(2)
C10A C11A C12A C13A -177.11(14)
C11A C12A C13A C14A 0.2(3)
C12A C13A C14A C15A 0.3(3)
C13A C14A C15A C16A -0.3(3)
C14A C15A C16A C11A -0.2(2)
C12A C11A C16A C15A 0.8(2)
C10A C11A C16A C15A 177.26(13)
C31A C10A C21A C26A -100.59(15)
C11A C10A C21A C26A 21.36(17)
C1A C10A C21A C26A 139.79(13)
C31A C10A C21A C22A 78.08(15)
C11A C10A C21A C22A -159.97(13)
C1A C10A C21A C22A -41.55(16)
C26A C21A C22A C23A 0.5(2)
C10A C21A C22A C23A -178.23(15)
C21A C22A C23A C24A -0.3(3)
C22A C23A C24A C25A -0.4(3)
C23A C24A C25A C26A 0.9(3)
C22A C21A C26A C25A -0.1(2)
C10A C21A C26A C25A 178.64(15)
C24A C25A C26A C21A -0.6(3)
C21A C10A C31A C36A -10.70(17)
C11A C10A C31A C36A -133.28(13)
C1A C10A C31A C36A 105.92(14)
C21A C10A C31A C32A 171.72(12)
C11A C10A C31A C32A 49.14(15)
C1A C10A C31A C32A -71.65(15)
C36A C31A C32A C33A -1.5(2)
C10A C31A C32A C33A 176.22(13)
C31A C32A C33A C34A 0.6(2)
C32A C33A C34A C35A 0.7(3)
C33A C34A C35A C36A -1.1(3)
C32A C31A C36A C35A 1.1(2)
C10A C31A C36A C35A -176.51(13)
C34A C35A C36A C31A 0.2(3)
O1B C1B N1B C2B 13.4(2)
C10B C1B N1B C2B -170.58(12)
C1B N1B C2B C3B 104.34(17)
N1B C2B C3B O2B -6.9(2)
N1B C2B C3B O3B 174.27(14)
O1B C1B C10B C21B -172.43(15)
N1B C1B C10B C21B 11.49(17)
O1B C1B C10B C11B 67.07(17)
N1B C1B C10B C11B -109.01(13)
O1B C1B C10B C31B -51.25(18)
N1B C1B C10B C31B 132.67(13)
C21B C10B C11B C16B 86.81(14)
C31B C10B C11B C16B -34.98(16)
C1B C10B C11B C16B -151.87(12)
C21B C10B C11B C12B -89.66(14)
C31B C10B C11B C12B 148.55(12)
C1B C10B C11B C12B 31.67(16)
C16B C11B C12B C13B -0.1(2)
C10B C11B C12B C13B 176.47(13)
C11B C12B C13B C14B 0.2(3)
C12B C13B C14B C15B -0.1(3)
C13B C14B C15B C16B 0.0(3)
C12B C11B C16B C15B 0.0(2)
C10B C11B C16B C15B -176.65(14)
C14B C15B C16B C11B 0.1(3)
C11B C10B C21B C26B -9.28(17)
C31B C10B C21B C26B 112.42(14)
C1B C10B C21B C26B -127.76(14)
C11B C10B C21B C22B 173.54(12)
C31B C10B C21B C22B -64.76(15)
C1B C10B C21B C22B 55.05(16)
C26B C21B C22B C23B 1.4(2)
C10B C21B C22B C23B 178.71(13)
C21B C22B C23B C24B -0.4(2)
C22B C23B C24B C25B -0.7(3)
C23B C24B C25B C26B 0.8(3)
C22B C21B C26B C25B -1.2(2)
C10B C21B C26B C25B -178.49(15)
C24B C25B C26B C21B 0.2(3)
C21B C10B C31B C36B -2.61(17)
C11B C10B C31B C36B 119.18(13)
C1B C10B C31B C36B -124.60(14)
C21B C10B C31B C32B 179.68(13)
C11B C10B C31B C32B -58.52(16)
C1B C10B C31B C32B 57.69(16)
C36B C31B C32B C33B 2.6(2)
C10B C31B C32B C33B -179.61(16)
C31B C32B C33B C34B -0.5(3)
C32B C33B C34B C35B -1.5(3)
C33B C34B C35B C36B 1.4(3)
C32B C31B C36B C35B -2.7(2)
C10B C31B C36B C35B 179.50(14)
C34B C35B C36B C31B 0.8(3)
